data_4082113
loop_
_publ_author_name
'Schreiber, Dominique F.'
'O&#x2019;Connor, Crystal'
'Grave, Christian'
'M\"uller-Bunz, Helge'
'Scopelliti, Rosario'
'Dyson, Paul J.'
'Phillips, Andrew D.'

_publ_section_title
;
 Synthesis, Characterization, and Reactivity of the First Osmium
 \b-Diketiminato Complexes and Application in Catalysis
;
_journal_issue 24
_journal_name_full Organometallics
_journal_page_first 7345
_journal_paper_doi 10.1021/om400875r
_journal_volume 32
_journal_year 2013
_chemical_formula_moiety 'C27 H32 Cl N2 Os, C F3 O3 S, 0.615 (C H2 Cl2)'
_chemical_formula_sum 'C28.615 H33.23 Cl2.23 F3 N2 O3 Os S'
_chemical_formula_weight 811.55
_chemical_name_systematic
; 
 ? 
;
_space_group_IT_number 14
_symmetry_cell_setting monoclinic
_symmetry_space_group_name_Hall '-P 2yn'
_symmetry_space_group_name_H-M 'P 1 21/n 1'
_atom_sites_solution_hydrogens geom
_atom_sites_solution_primary direct
_atom_sites_solution_secondary difmap
_audit_creation_method SHELXL-97
_cell_angle_alpha 90.00
_cell_angle_beta 98.681(1)
_cell_angle_gamma 90.00
_cell_formula_units_Z 4
_cell_length_a 11.8460(2)
_cell_length_b 12.2624(2)
_cell_length_c 21.2055(3)
_cell_measurement_reflns_used 27179
_cell_measurement_temperature 100(2)
_cell_measurement_theta_max 24.6963
_cell_measurement_theta_min 3.3489
_cell_volume 3045.03(8)
_computing_cell_refinement
; 
CrysAlisPro, Oxford Diffraction Ltd., 
Version 1.171.33.66 (release 28-04-2010 CrysAlis171 .NET) 
(compiled Apr 28 2010,14:27:37) 
;
_computing_data_collection
; 
CrysAlisPro, Oxford Diffraction Ltd., 
Version 1.171.33.66 (release 28-04-2010 CrysAlis171 .NET) 
(compiled Apr 28 2010,14:27:37) 
;
_computing_data_reduction
; 
CrysAlisPro, Oxford Diffraction Ltd., 
Version 1.171.33.66 (release 28-04-2010 CrysAlis171 .NET) 
(compiled Apr 28 2010,14:27:37) 
;
_computing_structure_refinement 'SHELXL-97 (Sheldrick, 2008)'
_computing_structure_solution 'SHELXS-97 (Sheldrick, 2008)'
_diffrn_ambient_temperature 100(2)
_diffrn_detector_area_resol_mean 10.3196
_diffrn_measured_fraction_theta_full 0.996
_diffrn_measured_fraction_theta_max 0.996
_diffrn_measurement_device_type 'SuperNova, Dual, Cu at zero, Atlas'
_diffrn_measurement_method '\w scans'
_diffrn_radiation_monochromator mirror
_diffrn_radiation_source 'SuperNova (Mo) X-ray Source'
_diffrn_radiation_type MoK\a
_diffrn_radiation_wavelength 0.71073
_diffrn_reflns_av_R_equivalents 0.0486
_diffrn_reflns_av_sigmaI/netI 0.0238
_diffrn_reflns_limit_h_max 13
_diffrn_reflns_limit_h_min -13
_diffrn_reflns_limit_k_max 14
_diffrn_reflns_limit_k_min -14
_diffrn_reflns_limit_l_max 24
_diffrn_reflns_limit_l_min -24
_diffrn_reflns_number 44565
_diffrn_reflns_theta_full 24.75
_diffrn_reflns_theta_max 24.75
_diffrn_reflns_theta_min 3.36
_exptl_absorpt_coefficient_mu 4.504
_exptl_absorpt_correction_T_max 0.936
_exptl_absorpt_correction_T_min 0.601
_exptl_absorpt_correction_type analytical
_exptl_absorpt_process_details
; 
CrysAlisPro, Oxford Diffraction Ltd., 
Version 1.171.33.66 (release 28-04-2010 CrysAlis171 .NET) 
(compiled Apr 28 2010,14:27:37) 
Analytical numeric absorption correction using a multifaceted crystal
model based on expressions derived by R.C. Clark & J.S. Reid.
(Clark, R. C. & Reid, J. S. (1995). Acta Cryst. A51, 887-897)
;
_exptl_crystal_colour colourless
_exptl_crystal_density_diffrn 1.770
_exptl_crystal_density_method 'not measured'
_exptl_crystal_description lath
_exptl_crystal_F_000 1599.2
_exptl_crystal_size_max 0.1767
_exptl_crystal_size_mid 0.0377
_exptl_crystal_size_min 0.0166
_refine_diff_density_max 1.519
_refine_diff_density_min -1.481
_refine_diff_density_rms 0.118
_refine_ls_extinction_method none
_refine_ls_goodness_of_fit_ref 1.066
_refine_ls_hydrogen_treatment constr
_refine_ls_matrix_type full
_refine_ls_number_parameters 440
_refine_ls_number_reflns 5194
_refine_ls_number_restraints 20
_refine_ls_restrained_S_all 1.066
_refine_ls_R_factor_all 0.0378
_refine_ls_R_factor_gt 0.0313
_refine_ls_shift/su_max 0.001
_refine_ls_shift/su_mean 0.000
_refine_ls_structure_factor_coef Fsqd
_refine_ls_weighting_details 'calc w=1/[\s^2^(Fo^2^)+(0.0422P)^2^+9.7173P] where P=(Fo^2^+2Fc^2^)/3'
_refine_ls_weighting_scheme calc
_refine_ls_wR_factor_gt 0.0769
_refine_ls_wR_factor_ref 0.0789
_reflns_number_gt 4442
_reflns_number_total 5194
_reflns_threshold_expression I>2\s(I)
_cod_data_source_file om400875r_si_001.cif
_cod_data_source_block adp628
_cod_original_sg_symbol_H-M 'P 21/n'
_cod_original_formula_sum 'C28.615 H33.23 Cl2.23 F3 N2 O3 Os S '
_cod_database_code 4082113

loop_
_symmetry_equiv_pos_as_xyz
'x, y, z'
'-x+1/2, y+1/2, -z+1/2'
'-x, -y, -z'
'x-1/2, -y-1/2, z-1/2'

loop_
_atom_site_label
_atom_site_type_symbol
_atom_site_fract_x
_atom_site_fract_y
_atom_site_fract_z
_atom_site_U_iso_or_equiv
_atom_site_adp_type
_atom_site_occupancy
_atom_site_symmetry_multiplicity
_atom_site_calc_flag
_atom_site_refinement_flags
_atom_site_disorder_assembly
_atom_site_disorder_group
Os Os 0.956106(16) 0.529690(15) 0.174310(9) 0.02062(8) Uani 1 1 d . . .
Cl1 Cl 1.05319(11) 0.57124(11) 0.08486(6) 0.0286(3) Uani 1 1 d . . .
C1 C 0.7197(4) 0.4720(4) 0.1009(2) 0.0253(11) Uani 1 1 d . . .
C2 C 0.6806(5) 0.5556(4) 0.0589(2) 0.0271(12) Uani 1 1 d . . .
C7 C 0.7567(5) 0.6069(5) 0.0167(3) 0.0339(13) Uani 1 1 d . . .
H7A H 0.7802 0.5516 -0.0120 0.051 Uiso 1 1 calc R . .
H7B H 0.8244 0.6375 0.0430 0.051 Uiso 1 1 calc R . .
H7C H 0.7150 0.6652 -0.0085 0.051 Uiso 1 1 calc R . .
C3 C 0.5665(5) 0.5868(5) 0.0555(3) 0.0343(13) Uani 1 1 d . . .
H3 H 0.5377 0.6444 0.0276 0.041 Uiso 1 1 calc R . .
C4 C 0.4950(5) 0.5360(5) 0.0915(3) 0.0363(14) Uani 1 1 d . . .
H4 H 0.4178 0.5587 0.0888 0.044 Uiso 1 1 calc R . .
C5 C 0.5355(5) 0.4522(5) 0.1314(3) 0.0352(13) Uani 1 1 d . . .
H5 H 0.4850 0.4168 0.1556 0.042 Uiso 1 1 calc R . .
C6 C 0.6480(5) 0.4177(5) 0.1376(3) 0.0319(12) Uani 1 1 d . . .
C8 C 0.6898(5) 0.3252(5) 0.1816(3) 0.0413(15) Uani 1 1 d . . .
H8A H 0.6250 0.2921 0.1982 0.062 Uiso 1 1 calc R . .
H8B H 0.7448 0.3530 0.2171 0.062 Uiso 1 1 calc R . .
H8C H 0.7268 0.2703 0.1580 0.062 Uiso 1 1 calc R . .
N1 N 0.8399(4) 0.4401(3) 0.10780(19) 0.0224(9) Uani 1 1 d . . .
C9 C 0.8646(5) 0.3613(4) 0.0715(2) 0.0254(11) Uani 1 1 d . . .
C10 C 0.7790(5) 0.3049(4) 0.0230(2) 0.0295(12) Uani 1 1 d . . .
H10A H 0.7654 0.2310 0.0378 0.044 Uiso 1 1 calc R . .
H10B H 0.8085 0.3009 -0.0177 0.044 Uiso 1 1 calc R . .
H10C H 0.7072 0.3459 0.0172 0.044 Uiso 1 1 calc R . .
C11 C 0.9845(5) 0.3200(4) 0.0745(2) 0.0314(12) Uani 1 1 d . . .
H11A H 0.9802 0.2460 0.0557 0.038 Uiso 1 1 calc R . .
H11B H 1.0235 0.3671 0.0466 0.038 Uiso 1 1 calc R . .
C12 C 1.0586(5) 0.3137(4) 0.1375(3) 0.0348(13) Uani 1 1 d . . .
C13 C 1.1381(7) 0.2172(6) 0.1439(4) 0.067(2) Uani 1 1 d . . .
H13A H 1.2070 0.2348 0.1738 0.100 Uiso 1 1 calc R . .
H13B H 1.1591 0.1995 0.1021 0.100 Uiso 1 1 calc R . .
H13C H 1.0998 0.1544 0.1599 0.100 Uiso 1 1 calc R . .
N2 N 1.0546(4) 0.3840(3) 0.1817(2) 0.0275(10) Uani 1 1 d . . .
C14 C 1.1275(5) 0.3673(4) 0.2423(3) 0.0336(13) Uani 1 1 d . . .
C15 C 1.0872(6) 0.3029(5) 0.2882(3) 0.0496(17) Uani 1 1 d . . .
C20 C 0.9746(7) 0.2440(6) 0.2770(3) 0.059(2) Uani 1 1 d . . .
H20A H 0.9127 0.2969 0.2662 0.089 Uiso 1 1 calc R . .
H20B H 0.9636 0.2045 0.3158 0.089 Uiso 1 1 calc R . .
H20C H 0.9742 0.1923 0.2418 0.089 Uiso 1 1 calc R . .
C16 C 1.1569(9) 0.2943(6) 0.3475(4) 0.076(3) Uani 1 1 d . . .
H16 H 1.1321 0.2512 0.3800 0.092 Uiso 1 1 calc R . .
C17 C 1.2616(8) 0.3477(6) 0.3599(4) 0.076(3) Uani 1 1 d . . .
H17 H 1.3061 0.3428 0.4010 0.091 Uiso 1 1 calc R . .
C18 C 1.3006(6) 0.4069(5) 0.3132(3) 0.0532(18) Uani 1 1 d . . .
H18 H 1.3730 0.4415 0.3216 0.064 Uiso 1 1 calc R . .
C19 C 1.2348(5) 0.4168(5) 0.2534(3) 0.0403(15) Uani 1 1 d . . .
C21 C 1.2794(5) 0.4811(6) 0.2018(3) 0.0481(17) Uani 1 1 d . . .
H21A H 1.2836 0.4337 0.1650 0.072 Uiso 1 1 calc R . .
H21B H 1.3557 0.5092 0.2180 0.072 Uiso 1 1 calc R . .
H21C H 1.2278 0.5422 0.1887 0.072 Uiso 1 1 calc R . .
C22 C 1.0425(5) 0.6646(5) 0.2304(3) 0.0347(13) Uani 1 1 d . . .
H22 H 1.1168 0.6938 0.2303 0.042 Uiso 1 1 calc R . .
C23 C 1.0267(5) 0.5818(5) 0.2720(3) 0.0381(14) Uani 1 1 d . . .
H23 H 1.0899 0.5543 0.3005 0.046 Uiso 1 1 calc R . .
C24 C 0.9160(6) 0.5372(5) 0.2724(3) 0.0386(15) Uani 1 1 d . . .
H24 H 0.9051 0.4799 0.3011 0.046 Uiso 1 1 calc R . .
C25 C 0.8237(5) 0.5779(5) 0.2305(3) 0.0413(15) Uani 1 1 d . . .
H25 H 0.7497 0.5478 0.2303 0.050 Uiso 1 1 calc R . .
C26 C 0.8395(5) 0.6649(5) 0.1879(3) 0.0375(14) Uani 1 1 d . . .
H26 H 0.7767 0.6941 0.1598 0.045 Uiso 1 1 calc R . .
C27 C 0.9502(5) 0.7062(5) 0.1885(3) 0.0408(15) Uani 1 1 d . . .
H27 H 0.9625 0.7632 0.1599 0.049 Uiso 1 1 calc R . .
F1 F 0.9237(4) 0.8668(3) 0.05714(19) 0.0673(12) Uani 1 1 d . . .
F2 F 0.8150(5) 0.9872(5) 0.0086(2) 0.0886(17) Uani 1 1 d . . .
F3A F 0.9870(7) 1.0236(7) 0.0549(4) 0.088(3) Uani 0.642(8) 1 d P A -1
C28A C 0.8918(11) 0.9661(9) 0.0598(5) 0.039(2) Uani 0.642(8) 1 d PD A -1
S1A S 0.8431(5) 1.0019(7) 0.1347(4) 0.0338(15) Uani 0.642(8) 1 d PD A -1
O1A O 0.9371(9) 0.9722(8) 0.1817(4) 0.054(2) Uani 0.642(8) 1 d PD A -1
O2A O 0.7494(6) 0.9276(7) 0.1352(4) 0.065(3) Uani 0.642(8) 1 d PD A -1
O3A O 0.8190(14) 1.1141(7) 0.1289(4) 0.090(5) Uani 0.642(8) 1 d PD A -1
F3B F 0.7524(12) 0.8531(10) 0.0689(7) 0.086(5) Uani 0.358(8) 1 d P A -2
C28B C 0.832(2) 0.9256(17) 0.0613(9) 0.046(5) Uani 0.358(8) 1 d PD A -2
S1B S 0.8417(12) 1.0198(13) 0.1271(9) 0.057(5) Uani 0.358(8) 1 d PD A -2
O1B O 0.866(2) 0.9532(13) 0.1829(8) 0.057(5) Uani 0.358(8) 1 d PD A -2
O2B O 0.9345(12) 1.0898(11) 0.1181(7) 0.060(5) Uani 0.358(8) 1 d PD A -2
O3B O 0.7322(13) 1.0700(13) 0.1154(8) 0.060(5) Uani 0.358(8) 1 d PD A -2
Cl2 Cl 0.9521(5) 0.3335(4) 0.5696(2) 0.118(2) Uani 0.615(8) 1 d PD . .
Cl3 Cl 1.0358(5) 0.3725(6) 0.4591(5) 0.202(5) Uani 0.615(8) 1 d PD . .
C29A C 0.994(4) 0.4441(18) 0.5233(14) 0.134(16) Uiso 0.308(4) 1 d PD B -1
H29A H 0.9289 0.4938 0.5091 0.161 Uiso 0.308(4) 1 calc PR B -1
H29B H 1.0577 0.4862 0.5471 0.161 Uiso 0.308(4) 1 calc PR B -1
C29B C 0.9142(18) 0.377(3) 0.4913(9) 0.087(9) Uiso 0.308(4) 1 d PD B -2
H29C H 0.8557 0.3283 0.4679 0.104 Uiso 0.308(4) 1 calc PR B -2
H29D H 0.8835 0.4523 0.4900 0.104 Uiso 0.308(4) 1 calc PR B -2

loop_
_atom_site_aniso_label
_atom_site_aniso_U_11
_atom_site_aniso_U_22
_atom_site_aniso_U_33
_atom_site_aniso_U_23
_atom_site_aniso_U_13
_atom_site_aniso_U_12
Os 0.02707(12) 0.01721(12) 0.02079(12) 0.00185(8) 0.01402(8) 0.00411(8)
Cl1 0.0363(7) 0.0278(6) 0.0259(6) 0.0046(5) 0.0184(5) 0.0007(6)
C1 0.028(3) 0.026(3) 0.025(3) -0.001(2) 0.013(2) -0.002(2)
C2 0.031(3) 0.027(3) 0.023(3) -0.003(2) 0.005(2) 0.000(2)
C7 0.040(3) 0.034(3) 0.030(3) 0.012(2) 0.010(2) 0.004(3)
C3 0.035(3) 0.035(3) 0.033(3) -0.006(3) 0.004(2) 0.004(3)
C4 0.025(3) 0.043(4) 0.041(3) -0.012(3) 0.008(2) -0.001(3)
C5 0.034(3) 0.037(3) 0.039(3) -0.010(3) 0.019(3) -0.009(3)
C6 0.037(3) 0.030(3) 0.034(3) -0.006(2) 0.022(2) -0.007(3)
C8 0.046(4) 0.037(3) 0.047(4) 0.009(3) 0.029(3) -0.006(3)
N1 0.030(2) 0.018(2) 0.022(2) 0.0031(17) 0.0151(18) 0.0009(17)
C9 0.038(3) 0.023(3) 0.019(2) 0.008(2) 0.015(2) 0.002(2)
C10 0.040(3) 0.022(3) 0.029(3) -0.004(2) 0.014(2) -0.006(2)
C11 0.047(3) 0.023(3) 0.028(3) 0.003(2) 0.016(2) 0.010(2)
C12 0.041(3) 0.022(3) 0.042(3) 0.001(3) 0.011(3) 0.009(2)
C13 0.092(6) 0.048(4) 0.056(4) -0.016(3) -0.005(4) 0.044(4)
N2 0.035(2) 0.025(2) 0.025(2) 0.0027(19) 0.0139(19) 0.0072(19)
C14 0.046(3) 0.021(3) 0.031(3) 0.003(2) -0.002(3) 0.013(3)
C15 0.078(5) 0.029(3) 0.036(3) 0.010(3) -0.011(3) 0.000(3)
C20 0.094(6) 0.040(4) 0.039(4) 0.019(3) -0.005(4) -0.023(4)
C16 0.135(8) 0.038(4) 0.044(4) 0.019(3) -0.023(5) -0.027(5)
C17 0.121(7) 0.040(4) 0.053(5) 0.014(4) -0.036(5) -0.010(5)
C18 0.061(4) 0.032(3) 0.061(4) -0.006(3) -0.013(3) 0.014(3)
C19 0.045(4) 0.032(3) 0.043(3) -0.002(3) 0.005(3) 0.025(3)
C21 0.028(3) 0.069(5) 0.049(4) -0.001(3) 0.013(3) 0.012(3)
C22 0.034(3) 0.032(3) 0.041(3) -0.014(3) 0.016(3) -0.003(3)
C23 0.040(3) 0.046(4) 0.028(3) -0.008(3) 0.006(2) 0.014(3)
C24 0.067(4) 0.032(3) 0.021(3) -0.007(2) 0.023(3) 0.004(3)
C25 0.036(3) 0.044(4) 0.051(4) -0.023(3) 0.029(3) -0.007(3)
C26 0.040(3) 0.034(3) 0.039(3) -0.018(3) 0.007(3) 0.016(3)
C27 0.059(4) 0.025(3) 0.044(4) -0.009(3) 0.024(3) -0.001(3)
F1 0.101(3) 0.052(2) 0.056(2) 0.007(2) 0.036(2) 0.031(2)
F2 0.098(4) 0.127(4) 0.039(2) 0.014(3) 0.005(2) 0.051(3)
F3A 0.092(6) 0.095(6) 0.087(6) -0.011(4) 0.049(5) -0.043(5)
C28A 0.048(7) 0.027(6) 0.043(6) 0.012(4) 0.011(5) 0.000(5)
S1A 0.038(3) 0.028(2) 0.038(3) 0.002(2) 0.0152(18) 0.0123(16)
O1A 0.060(6) 0.057(6) 0.044(5) -0.006(4) 0.004(5) 0.009(5)
O2A 0.047(5) 0.088(6) 0.063(5) -0.012(5) 0.024(4) -0.008(4)
O3A 0.184(15) 0.021(5) 0.071(6) 0.008(4) 0.038(8) 0.050(6)
F3B 0.088(10) 0.040(7) 0.121(12) -0.017(7) -0.008(8) -0.018(7)
C28B 0.049(13) 0.039(12) 0.051(12) 0.015(10) 0.010(10) 0.003(11)
S1B 0.075(8) 0.055(9) 0.046(6) 0.011(4) 0.028(5) -0.003(5)
O1B 0.094(15) 0.041(9) 0.044(9) 0.010(7) 0.040(10) 0.023(10)
O2B 0.072(10) 0.044(8) 0.063(9) 0.012(7) 0.005(7) -0.030(8)
O3B 0.071(10) 0.030(8) 0.088(12) 0.013(8) 0.044(9) 0.019(8)
Cl2 0.179(5) 0.082(3) 0.074(3) -0.030(2) -0.046(3) 0.012(3)
Cl3 0.085(4) 0.135(6) 0.396(13) -0.050(7) 0.074(6) 0.030(4)

loop_
_atom_type_symbol
_atom_type_description
_atom_type_scat_dispersion_real
_atom_type_scat_dispersion_imag
_atom_type_scat_source
C C 0.0033 0.0016 'International Tables Vol C Tables 4.2.6.8 and 6.1.1.4'
H H 0.0000 0.0000 'International Tables Vol C Tables 4.2.6.8 and 6.1.1.4'
N N 0.0061 0.0033 'International Tables Vol C Tables 4.2.6.8 and 6.1.1.4'
O O 0.0106 0.0060 'International Tables Vol C Tables 4.2.6.8 and 6.1.1.4'
F F 0.0171 0.0103 'International Tables Vol C Tables 4.2.6.8 and 6.1.1.4'
S S 0.1246 0.1234 'International Tables Vol C Tables 4.2.6.8 and 6.1.1.4'
Cl Cl 0.1484 0.1585 'International Tables Vol C Tables 4.2.6.8 and 6.1.1.4'
Os Os -1.2165 7.6030 'International Tables Vol C Tables 4.2.6.8 and 6.1.1.4'

loop_
_geom_angle_atom_site_label_1
_geom_angle_atom_site_label_2
_geom_angle_atom_site_label_3
_geom_angle
N1 Os N2 84.73(16)
N1 Os C27 124.9(2)
N2 Os C27 148.2(2)
N1 Os C25 93.17(19)
N2 Os C25 128.1(2)
C27 Os C25 67.5(2)
N1 Os C22 162.07(19)
N2 Os C22 112.7(2)
C27 Os C22 37.2(2)
C25 Os C22 79.4(2)
N1 Os C26 96.88(19)
N2 Os C26 165.9(2)
C27 Os C26 37.3(2)
C25 Os C26 37.9(2)
C22 Os C26 67.2(2)
N1 Os C24 116.0(2)
N2 Os C24 99.15(19)
C27 Os C24 79.2(2)
C25 Os C24 37.0(2)
C22 Os C24 66.9(2)
C26 Os C24 67.5(2)
N1 Os C23 152.7(2)
N2 Os C23 92.73(19)
C27 Os C23 66.5(2)
C25 Os C23 67.2(2)
C22 Os C23 36.4(2)
C26 Os C23 79.4(2)
C24 Os C23 37.6(2)
N1 Os Cl1 85.72(11)
N2 Os Cl1 85.09(11)
C27 Os Cl1 85.87(16)
C25 Os Cl1 146.63(19)
C22 Os Cl1 91.62(15)
C26 Os Cl1 109.00(17)
C24 Os Cl1 158.11(17)
C23 Os Cl1 121.18(17)
C2 C1 C6 122.2(5)
C2 C1 N1 119.1(4)
C6 C1 N1 118.7(5)
C1 C2 C3 117.5(5)
C1 C2 C7 121.3(5)
C3 C2 C7 121.1(5)
C2 C7 H7A 109.5
C2 C7 H7B 109.5
H7A C7 H7B 109.5
C2 C7 H7C 109.5
H7A C7 H7C 109.5
H7B C7 H7C 109.5
C4 C3 C2 121.3(6)
C4 C3 H3 119.4
C2 C3 H3 119.4
C5 C4 C3 119.7(5)
C5 C4 H4 120.1
C3 C4 H4 120.1
C4 C5 C6 121.9(5)
C4 C5 H5 119.0
C6 C5 H5 119.0
C5 C6 C1 117.2(5)
C5 C6 C8 120.7(5)
C1 C6 C8 122.1(5)
C6 C8 H8A 109.5
C6 C8 H8B 109.5
H8A C8 H8B 109.5
C6 C8 H8C 109.5
H8A C8 H8C 109.5
H8B C8 H8C 109.5
C9 N1 C1 116.3(4)
C9 N1 Os 126.8(4)
C1 N1 Os 116.9(3)
N1 C9 C10 124.2(5)
N1 C9 C11 121.6(5)
C10 C9 C11 114.2(4)
C9 C10 H10A 109.5
C9 C10 H10B 109.5
H10A C10 H10B 109.5
C9 C10 H10C 109.5
H10A C10 H10C 109.5
H10B C10 H10C 109.5
C12 C11 C9 118.9(4)
C12 C11 H11A 107.6
C9 C11 H11A 107.6
C12 C11 H11B 107.6
C9 C11 H11B 107.6
H11A C11 H11B 107.0
N2 C12 C11 122.8(5)
N2 C12 C13 123.7(5)
C11 C12 C13 113.5(5)
C12 C13 H13A 109.5
C12 C13 H13B 109.5
H13A C13 H13B 109.5
C12 C13 H13C 109.5
H13A C13 H13C 109.5
H13B C13 H13C 109.5
C12 N2 C14 118.1(4)
C12 N2 Os 126.3(4)
C14 N2 Os 115.5(3)
C15 C14 C19 121.8(5)
C15 C14 N2 118.6(5)
C19 C14 N2 119.6(5)
C14 C15 C16 117.0(7)
C14 C15 C20 123.4(5)
C16 C15 C20 119.6(6)
C15 C20 H20A 109.5
C15 C20 H20B 109.5
H20A C20 H20B 109.5
C15 C20 H20C 109.5
H20A C20 H20C 109.5
H20B C20 H20C 109.5
C17 C16 C15 121.4(7)
C17 C16 H16 119.3
C15 C16 H16 119.3
C18 C17 C16 120.2(7)
C18 C17 H17 119.9
C16 C17 H17 119.9
C17 C18 C19 120.3(7)
C17 C18 H18 119.8
C19 C18 H18 119.8
C18 C19 C14 119.1(6)
C18 C19 C21 119.9(6)
C14 C19 C21 121.0(5)
C19 C21 H21A 109.5
C19 C21 H21B 109.5
H21A C21 H21B 109.5
C19 C21 H21C 109.5
H21A C21 H21C 109.5
H21B C21 H21C 109.5
C23 C22 C27 120.5(5)
C23 C22 Os 72.2(3)
C27 C22 Os 71.0(3)
C23 C22 H22 119.8
C27 C22 H22 119.8
Os C22 H22 129.6
C22 C23 C24 120.2(5)
C22 C23 Os 71.5(3)
C24 C23 Os 71.1(3)
C22 C23 H23 119.9
C24 C23 H23 119.9
Os C23 H23 130.1
C25 C24 C23 119.6(6)
C25 C24 Os 71.0(3)
C23 C24 Os 71.3(3)
C25 C24 H24 120.2
C23 C24 H24 120.2
Os C24 H24 130.0
C24 C25 C26 120.4(5)
C24 C25 Os 72.1(3)
C26 C25 Os 71.6(3)
C24 C25 H25 119.8
C26 C25 H25 119.8
Os C25 H25 128.9
C27 C26 C25 118.4(6)
C27 C26 Os 70.7(3)
C25 C26 Os 70.5(3)
C27 C26 H26 120.8
C25 C26 H26 120.8
Os C26 H26 130.4
C22 C27 C26 120.9(6)
C22 C27 Os 71.8(3)
C26 C27 Os 72.0(3)
C22 C27 H27 119.5
C26 C27 H27 119.5
Os C27 H27 129.0
F1 C28A F2 108.6(9)
F1 C28A F3A 103.8(9)
F2 C28A F3A 108.2(9)
F1 C28A S1A 113.7(7)
F2 C28A S1A 113.3(8)
F3A C28A S1A 108.7(8)
O3A S1A O1A 116.0(9)
O3A S1A O2A 118.3(9)
O1A S1A O2A 110.8(8)
O3A S1A C28A 104.3(7)
O1A S1A C28A 103.4(6)
O2A S1A C28A 101.6(7)
F1 C28B F3B 104.5(15)
F1 C28B F2 106.0(15)
F3B C28B F2 117.4(17)
F1 C28B S1B 116.5(14)
F3B C28B S1B 107.4(15)
F2 C28B S1B 105.6(14)
O3B S1B O2B 114.6(15)
O3B S1B O1B 116.9(16)
O2B S1B O1B 113.1(14)
O3B S1B C28B 101.1(13)
O2B S1B C28B 104.0(14)
O1B S1B C28B 104.9(13)
Cl3 C29A Cl2 100.4(12)
Cl3 C29A H29A 111.7
Cl2 C29A H29A 111.7
Cl3 C29A H29B 111.7
Cl2 C29A H29B 111.7
H29A C29A H29B 109.5
Cl3 C29B Cl2 105.3(12)
Cl3 C29B H29C 110.7
Cl2 C29B H29C 110.7
Cl3 C29B H29D 110.7
Cl2 C29B H29D 110.7
H29C C29B H29D 108.8

loop_
_geom_bond_atom_site_label_1
_geom_bond_atom_site_label_2
_geom_bond_distance
Os N1 2.123(4)
Os N2 2.127(4)
Os C27 2.188(6)
Os C25 2.190(5)
Os C22 2.199(6)
Os C26 2.204(5)
Os C24 2.204(5)
Os C23 2.208(6)
Os Cl1 2.4164(12)
C1 C2 1.390(7)
C1 C6 1.403(7)
C1 N1 1.462(7)
C2 C3 1.397(8)
C2 C7 1.501(7)
C7 H7A 0.9800
C7 H7B 0.9800
C7 H7C 0.9800
C3 C4 1.373(8)
C3 H3 0.9500
C4 C5 1.371(9)
C4 H4 0.9500
C5 C6 1.385(8)
C5 H5 0.9500
C6 C8 1.504(8)
C8 H8A 0.9800
C8 H8B 0.9800
C8 H8C 0.9800
N1 C9 1.296(6)
C9 C10 1.500(7)
C9 C11 1.500(7)
C10 H10A 0.9800
C10 H10B 0.9800
C10 H10C 0.9800
C11 C12 1.486(8)
C11 H11A 0.9900
C11 H11B 0.9900
C12 N2 1.280(7)
C12 C13 1.506(8)
C13 H13A 0.9800
C13 H13B 0.9800
C13 H13C 0.9800
N2 C14 1.449(7)
C14 C15 1.393(9)
C14 C19 1.396(9)
C15 C16 1.400(9)
C15 C20 1.504(10)
C20 H20A 0.9800
C20 H20B 0.9800
C20 H20C 0.9800
C16 C17 1.392(12)
C16 H16 0.9500
C17 C18 1.363(11)
C17 H17 0.9500
C18 C19 1.390(9)
C18 H18 0.9500
C19 C21 1.507(9)
C21 H21A 0.9800
C21 H21B 0.9800
C21 H21C 0.9800
C22 C23 1.376(9)
C22 C27 1.398(9)
C22 H22 0.9500
C23 C24 1.422(9)
C23 H23 0.9500
C24 C25 1.394(9)
C24 H24 0.9500
C25 C26 1.429(9)
C25 H25 0.9500
C26 C27 1.403(9)
C26 H26 0.9500
C27 H27 0.9500
F1 C28A 1.280(10)
F1 C28B 1.32(2)
F2 C28A 1.332(12)
F2 C28B 1.34(2)
F3A C28A 1.347(15)
C28A S1A 1.823(11)
S1A O3A 1.406(8)
S1A O1A 1.426(9)
S1A O2A 1.438(9)
F3B C28B 1.32(3)
C28B S1B 1.802(17)
S1B O3B 1.423(13)
S1B O2B 1.430(13)
S1B O1B 1.431(13)
Cl2 C29B 1.738(17)
Cl2 C29A 1.786(19)
Cl3 C29B 1.686(17)
Cl3 C29A 1.756(19)
C29A H29A 0.9900
C29A H29B 0.9900
C29B H29C 0.9900
C29B H29D 0.9900

loop_
_geom_torsion_atom_site_label_1
_geom_torsion_atom_site_label_2
_geom_torsion_atom_site_label_3
_geom_torsion_atom_site_label_4
_geom_torsion
C6 C1 C2 C3 1.8(8)
N1 C1 C2 C3 -177.5(5)
C6 C1 C2 C7 -175.5(5)
N1 C1 C2 C7 5.2(8)
C1 C2 C3 C4 -0.8(8)
C7 C2 C3 C4 176.4(5)
C2 C3 C4 C5 -0.5(9)
C3 C4 C5 C6 1.1(9)
C4 C5 C6 C1 -0.2(8)
C4 C5 C6 C8 -179.7(5)
C2 C1 C6 C5 -1.3(8)
N1 C1 C6 C5 178.0(5)
C2 C1 C6 C8 178.2(5)
N1 C1 C6 C8 -2.5(8)
C2 C1 N1 C9 -92.7(6)
C6 C1 N1 C9 88.0(6)
C2 C1 N1 Os 85.9(5)
C6 C1 N1 Os -93.4(5)
N2 Os N1 C9 -29.0(4)
C27 Os N1 C9 138.4(4)
C25 Os N1 C9 -156.9(4)
C22 Os N1 C9 138.5(6)
C26 Os N1 C9 165.1(4)
C24 Os N1 C9 -126.6(4)
C23 Os N1 C9 -114.7(5)
Cl1 Os N1 C9 56.5(4)
N2 Os N1 C1 152.6(3)
C27 Os N1 C1 -40.0(4)
C25 Os N1 C1 24.6(4)
C22 Os N1 C1 -39.9(7)
C26 Os N1 C1 -13.3(4)
C24 Os N1 C1 55.0(4)
C23 Os N1 C1 66.9(5)
Cl1 Os N1 C1 -121.9(3)
C1 N1 C9 C10 1.7(7)
Os N1 C9 C10 -176.8(3)
C1 N1 C9 C11 -179.2(4)
Os N1 C9 C11 2.3(7)
N1 C9 C11 C12 37.4(7)
C10 C9 C11 C12 -143.4(5)
C9 C11 C12 N2 -35.8(8)
C9 C11 C12 C13 144.3(6)
C11 C12 N2 C14 177.5(5)
C13 C12 N2 C14 -2.5(9)
C11 C12 N2 Os -5.7(8)
C13 C12 N2 Os 174.3(5)
N1 Os N2 C12 30.8(5)
C27 Os N2 C12 -129.3(5)
C25 Os N2 C12 120.7(5)
C22 Os N2 C12 -145.0(5)
C26 Os N2 C12 128.1(8)
C24 Os N2 C12 146.3(5)
C23 Os N2 C12 -176.4(5)
Cl1 Os N2 C12 -55.3(5)
N1 Os N2 C14 -152.2(4)
C27 Os N2 C14 47.6(6)
C25 Os N2 C14 -62.4(5)
C22 Os N2 C14 31.9(4)
C26 Os N2 C14 -55.0(9)
C24 Os N2 C14 -36.7(4)
C23 Os N2 C14 0.5(4)
Cl1 Os N2 C14 121.6(4)
C12 N2 C14 C15 -87.1(7)
Os N2 C14 C15 95.8(5)
C12 N2 C14 C19 93.8(6)
Os N2 C14 C19 -83.4(5)
C19 C14 C15 C16 3.1(10)
N2 C14 C15 C16 -176.0(6)
C19 C14 C15 C20 -177.1(6)
N2 C14 C15 C20 3.8(9)
C14 C15 C16 C17 0.0(12)
C20 C15 C16 C17 -179.9(8)
C15 C16 C17 C18 -2.3(14)
C16 C17 C18 C19 1.7(12)
C17 C18 C19 C14 1.3(10)
C17 C18 C19 C21 -179.1(7)
C15 C14 C19 C18 -3.8(9)
N2 C14 C19 C18 175.3(5)
C15 C14 C19 C21 176.6(6)
N2 C14 C19 C21 -4.2(8)
N1 Os C22 C23 132.3(6)
N2 Os C22 C23 -61.2(4)
C27 Os C22 C23 132.4(5)
C25 Os C22 C23 65.8(4)
C26 Os C22 C23 103.5(4)
C24 Os C22 C23 29.3(3)
Cl1 Os C22 C23 -146.6(3)
N1 Os C22 C27 -0.1(8)
N2 Os C22 C27 166.4(3)
C25 Os C22 C27 -66.6(4)
C26 Os C22 C27 -29.0(3)
C24 Os C22 C27 -103.2(4)
C23 Os C22 C27 -132.4(5)
Cl1 Os C22 C27 81.0(3)
C27 C22 C23 C24 0.3(8)
Os C22 C23 C24 -53.8(5)
C27 C22 C23 Os 54.1(5)
N1 Os C23 C22 -150.2(4)
N2 Os C23 C22 126.0(3)
C27 Os C23 C22 -29.1(3)
C25 Os C23 C22 -103.5(4)
C26 Os C23 C22 -65.8(4)
C24 Os C23 C22 -132.5(5)
Cl1 Os C23 C22 40.1(4)
N1 Os C23 C24 -17.7(6)
N2 Os C23 C24 -101.5(4)
C27 Os C23 C24 103.4(4)
C25 Os C23 C24 29.1(4)
C22 Os C23 C24 132.5(5)
C26 Os C23 C24 66.7(4)
Cl1 Os C23 C24 172.6(3)
C22 C23 C24 C25 0.0(8)
Os C23 C24 C25 -54.0(5)
C22 C23 C24 Os 53.9(5)
N1 Os C24 C25 -57.0(4)
N2 Os C24 C25 -145.6(4)
C27 Os C24 C25 66.7(4)
C22 Os C24 C25 103.5(4)
C26 Os C24 C25 29.7(4)
C23 Os C24 C25 131.9(5)
Cl1 Os C24 C25 114.7(5)
N1 Os C24 C23 171.1(3)
N2 Os C24 C23 82.5(4)
C27 Os C24 C23 -65.2(4)
C25 Os C24 C23 -131.9(5)
C22 Os C24 C23 -28.4(3)
C26 Os C24 C23 -102.2(4)
Cl1 Os C24 C23 -17.2(7)
C23 C24 C25 C26 -0.8(8)
Os C24 C25 C26 -54.9(4)
C23 C24 C25 Os 54.2(5)
N1 Os C25 C24 131.0(4)
N2 Os C25 C24 45.2(4)
C27 Os C25 C24 -102.4(4)
C22 Os C25 C24 -65.5(4)
C26 Os C25 C24 -131.9(5)
C23 Os C25 C24 -29.5(4)
Cl1 Os C25 C24 -142.0(3)
N1 Os C25 C26 -97.1(3)
N2 Os C25 C26 177.1(3)
C27 Os C25 C26 29.5(3)
C22 Os C25 C26 66.4(4)
C24 Os C25 C26 131.9(5)
C23 Os C25 C26 102.4(4)
Cl1 Os C25 C26 -10.1(5)
C24 C25 C26 C27 1.3(8)
Os C25 C26 C27 -53.9(4)
C24 C25 C26 Os 55.1(5)
N1 Os C26 C27 -142.5(4)
N2 Os C26 C27 121.8(8)
C25 Os C26 C27 131.2(5)
C22 Os C26 C27 28.9(4)
C24 Os C26 C27 102.2(4)
C23 Os C26 C27 64.8(4)
Cl1 Os C26 C27 -54.7(4)
N1 Os C26 C25 86.3(3)
N2 Os C26 C25 -9.4(10)
C27 Os C26 C25 -131.2(5)
C22 Os C26 C25 -102.3(4)
C24 Os C26 C25 -29.0(3)
C23 Os C26 C25 -66.3(4)
Cl1 Os C26 C25 174.1(3)
C23 C22 C27 C26 0.3(8)
Os C22 C27 C26 54.9(5)
C23 C22 C27 Os -54.6(5)
C25 C26 C27 C22 -1.0(8)
Os C26 C27 C22 -54.8(5)
C25 C26 C27 Os 53.8(4)
N1 Os C27 C22 180.0(3)
N2 Os C27 C22 -24.4(6)
C25 Os C27 C22 102.4(4)
C26 Os C27 C22 132.5(5)
C24 Os C27 C22 65.7(4)
C23 Os C27 C22 28.5(3)
Cl1 Os C27 C22 -98.2(3)
N1 Os C27 C26 47.5(4)
N2 Os C27 C26 -156.8(3)
C25 Os C27 C26 -30.1(4)
C22 Os C27 C26 -132.5(5)
C24 Os C27 C26 -66.8(4)
C23 Os C27 C26 -104.0(4)
Cl1 Os C27 C26 129.3(3)
C28B F1 C28A F2 -62.8(16)
C28B F1 C28A F3A -177.8(18)
C28B F1 C28A S1A 64.3(15)
C28B F2 C28A F1 63.7(16)
C28B F2 C28A F3A 175.8(18)
C28B F2 C28A S1A -63.6(15)
F1 C28A S1A O3A 176.7(10)
F2 C28A S1A O3A -58.7(12)
F3A C28A S1A O3A 61.7(11)
F1 C28A S1A O1A 55.0(12)
F2 C28A S1A O1A 179.6(8)
F3A C28A S1A O1A -60.0(10)
F1 C28A S1A O2A -59.9(10)
F2 C28A S1A O2A 64.7(10)
F3A C28A S1A O2A -174.9(8)
C28A F1 C28B F3B -174(2)
C28A F1 C28B F2 60.8(16)
C28A F1 C28B S1B -56.2(16)
C28A F2 C28B F1 -59.2(16)
C28A F2 C28B F3B -175(3)
C28A F2 C28B S1B 65.0(15)
F1 C28B S1B O3B 178.1(15)
F3B C28B S1B O3B -65.1(17)
F2 C28B S1B O3B 60.8(18)
F1 C28B S1B O2B 59(2)
F3B C28B S1B O2B 175.8(14)
F2 C28B S1B O2B -58.2(17)
F1 C28B S1B O1B -60(2)
F3B C28B S1B O1B 56.9(18)
F2 C28B S1B O1B -177.2(15)
C29B Cl3 C29A Cl2 56.2(16)
C29B Cl2 C29A Cl3 -55.2(15)
C29A Cl3 C29B Cl2 -60.5(17)
C29A Cl2 C29B Cl3 60.7(17)
